data_9010198
loop_
_publ_author_name
'Klingensmith, A. L.'
'Deely, K. M.'
'Kinman, W. S.'
'Kelly, V.'
'Burns, P. C.'

_publ_section_title
;
 Neptunium incorporation in sodium-substituted metaschoepite
 Sample: Na-Ms-AB2
;
_journal_name_full 'American Mineralogist'
_journal_page_first 662
_journal_page_last 669
_journal_paper_doi 10.2138/am.2007.2350
_journal_volume 92
_journal_year 2007
_chemical_compound_source Synthetic
_chemical_formula_sum 'H34 Na0.47 O37.082 U8'
_chemical_name_mineral Metaschoepite
_space_group_IT_number 60
_symmetry_space_group_name_Hall '-P 2n 2ab'
_symmetry_space_group_name_H-M 'P b c n'
_cell_angle_alpha 90
_cell_angle_beta 90
_cell_angle_gamma 90
_cell_formula_units_Z 4
_cell_length_a 14.6592
_cell_length_b 14.0358
_cell_length_c 16.7148
_cell_volume 3439.130
_database_code_amcsd 0004319
_exptl_crystal_density_diffrn 4.911
_cod_original_formula_sum 'Na.47 U8 O37.082 H34'
_cod_database_code 9010198

loop_
_space_group_symop_operation_xyz
x,y,z
x,-y,1/2+z
-x,y,1/2-z
1/2-x,1/2+y,z
1/2+x,1/2-y,-z
1/2+x,1/2+y,1/2-z
1/2-x,1/2-y,1/2+z
-x,-y,-z

loop_
_atom_site_aniso_label
_atom_site_aniso_U_11
_atom_site_aniso_U_22
_atom_site_aniso_U_33
_atom_site_aniso_U_12
_atom_site_aniso_U_13
_atom_site_aniso_U_23
U1 0.01970 0.01137 0.01163 -0.00003 -0.00099 -0.00143
U2 0.02500 0.01074 0.01126 0.00214 -0.00102 -0.00153
U3 0.02760 0.01094 0.00872 0.00096 -0.00104 0.00007
U4 0.02490 0.01192 0.01126 -0.00124 0.00134 0.00111
O1 0.03100 0.01500 0.04900 -0.00100 -0.01100 -0.00200
O2 0.03500 0.03100 0.02100 0.00300 -0.00400 -0.00400
O3 0.01700 0.02100 0.02200 0.00000 0.00500 0.00500
O4 0.02000 0.01500 0.02300 -0.00400 0.00000 0.00300
O5 0.03100 0.01300 0.02500 -0.00300 -0.00400 0.00000
O6 0.02700 0.02700 0.02600 0.00000 0.00300 -0.00600
O7 0.02000 0.03100 0.02700 0.00100 0.00200 -0.01200
O8 0.02200 0.04100 0.02600 0.00500 -0.00200 0.00300
O9 0.06300 0.01000 0.01300 0.00500 0.00300 -0.00100
O-H10 0.03700 0.00700 0.01200 0.00300 0.00700 0.00200
O-H11 0.09100 0.01600 0.01200 -0.00800 -0.02600 0.00300
O-H12 0.03500 0.01200 0.00700 0.00800 0.00200 0.00200
O-H13 0.03000 0.00900 0.01100 -0.00400 -0.00100 0.00100
O-H14 0.02200 0.01600 0.01200 -0.00700 -0.00100 -0.00100

loop_
_atom_site_label
_atom_site_fract_x
_atom_site_fract_y
_atom_site_fract_z
_atom_site_occupancy
_atom_site_U_iso_or_equiv
_atom_site_type_symbol
_atom_site_attached_hydrogens
Na21 0.51000 0.68400 0.27600 0.23500 0.04000 Na 0
U1 0.23414 0.74380 0.37476 1.00000 0.01425 U 0
U2 0.28636 0.76851 0.60317 1.00000 0.01568 U 0
U3 0.25637 0.51220 0.23922 1.00000 0.01576 U 0
U4 0.25652 0.51717 0.51109 1.00000 0.01603 U 0
O1 0.16830 0.74580 0.61260 1.00000 0.03200 O 0
O2 0.14520 0.46160 0.23190 1.00000 0.02900 O 0
O3 0.12250 0.74500 0.41630 1.00000 0.02020 O 0
O4 0.40570 0.78450 0.59640 1.00000 0.01940 O 0
O5 0.36990 0.56010 0.25110 1.00000 0.02280 O 0
O6 0.14070 0.54890 0.52930 1.00000 0.02660 O 0
O7 0.34490 0.74630 0.33100 1.00000 0.02610 O 0
O8 0.37210 0.48400 0.48950 1.00000 0.02930 O 0
O9 0.25240 0.92250 0.61750 1.00000 0.02900 O 0
O-H10 0.20530 0.36170 0.46850 1.00000 0.01870 O 1
O-H11 0.29660 0.67360 0.48810 1.00000 0.04000 O 1
O-H12 0.21230 0.56340 0.37260 1.00000 0.01790 O 1
O-H13 0.31230 0.60050 0.63870 1.00000 0.01680 O 1
O-H14 0.18690 0.68300 0.24350 1.00000 0.01690 O 1
O-H15 0.18800 0.88480 0.31350 1.00000 0.01800 O 1
Wat16A 0.00000 0.75100 0.25000 0.38000 0.04000 O 2
Wat16B 0.00000 0.65430 0.25000 0.48000 0.04000 O 2
Wat17 0.50040 0.41640 0.14270 0.68100 0.04000 O 2
Wat18 -0.02340 0.64490 0.57050 0.80100 0.04000 O 2
Wat19 0.02940 0.54960 0.37010 0.77700 0.04000 O 2
Wat20 0.49590 0.64040 0.41990 0.59700 0.04000 O 2
Wat22 0.50000 0.80890 0.25000 0.51000 0.04000 O 2

loop_
_cod_changelog_entry_id
_cod_changelog_entry_author
_cod_changelog_entry_date
_cod_changelog_entry_text
1
;cod-tools version 3.8.0
Id: cif_guess_AMCSD_atom_types 9581 2023-05-17 12:35:41Z saulius
;
2023-05-18T11:40:56+03:00
;Derived atom types and hydrogen counts
from atom names that follow the AMCSD naming convention
(Wat == water, O-H == hydroxyl).
;
2
;cod-tools version 3.10.1
Id: cif_fix_AMCSD_aniso_labels 10200 2024-08-01 14:09:44Z saulius
;
2024-08-02T12:21:28+03:00
;Changed the following '_atom_site_aniso_label' values:
'OH10' -> 'O-H10'
'OH11' -> 'O-H11'
'OH12' -> 'O-H12'
'OH13' -> 'O-H13'
'OH14' -> 'O-H14'
;

loop_
_cod_related_entry_id
_cod_related_entry_database
_cod_related_entry_code
1 AMCSD 0004319
